data_7017594
loop_
_publ_author_name
'Xiong, Kecai'
'Jiang, Feilong'
'Yang, Ming'
'Wu, Mingyan'
'Feng, Rui'
'Xu, Wentao'
'Hong, Maochun'

_publ_section_title
;
 2D sheet-like architectures constructed from main-group metal ions,
 4,4'-bpno and 1,2-alternate p-sulfonatothiacalix[4]arene.
;
_journal_issue 2
_journal_name_full 'Dalton transactions (Cambridge, England : 2003)'
_journal_page_first 540
_journal_page_last 545
_journal_paper_doi 10.1039/c1dt11239b
_journal_volume 41
_journal_year 2012
_chemical_formula_sum 'C22 H24 N2 O15 Pb S4'
_chemical_formula_weight 891.86
_chemical_name_systematic ?
_space_group_IT_number 2
_symmetry_cell_setting triclinic
_symmetry_space_group_name_Hall '-P 1'
_symmetry_space_group_name_H-M 'P -1'
_atom_sites_solution_hydrogens geom
_atom_sites_solution_primary direct
_atom_sites_solution_secondary difmap
_audit_creation_method SHELXL-97
_cell_angle_alpha 98.598(4)
_cell_angle_beta 90.922(2)
_cell_angle_gamma 110.883(4)
_cell_formula_units_Z 2
_cell_length_a 8.729(3)
_cell_length_b 11.682(4)
_cell_length_c 15.591(5)
_cell_measurement_reflns_used 4560
_cell_measurement_temperature 293(2)
_cell_measurement_theta_max 27.4816
_cell_measurement_theta_min 2.1220
_cell_volume 1464.6(9)
_computing_cell_refinement 'CrystalClear (Rigaku Inc., 2007)'
_computing_data_collection 'CrystalClear (Rigaku Inc., 2007)'
_computing_data_reduction 'CrystalClear (Rigaku Inc., 2007)'
_computing_structure_refinement 'SHELXL-97 (Sheldrick, 1997)'
_computing_structure_solution 'SHELXS-97 (Sheldrick, 1990)'
_diffrn_ambient_temperature 293(2)
_diffrn_detector_area_resol_mean 28.5714
_diffrn_measured_fraction_theta_full 0.986
_diffrn_measured_fraction_theta_max 0.986
_diffrn_measurement_device_type Saturn724+
_diffrn_measurement_method CCD_Profile_fitting
_diffrn_radiation_monochromator graphite
_diffrn_radiation_source 'fine-focus sealed tube'
_diffrn_radiation_type MoK\a
_diffrn_radiation_wavelength 0.71073
_diffrn_reflns_av_R_equivalents 0.0421
_diffrn_reflns_av_sigmaI/netI 0.0565
_diffrn_reflns_limit_h_max 10
_diffrn_reflns_limit_h_min -11
_diffrn_reflns_limit_k_max 15
_diffrn_reflns_limit_k_min -12
_diffrn_reflns_limit_l_max 20
_diffrn_reflns_limit_l_min -19
_diffrn_reflns_number 12672
_diffrn_reflns_theta_full 27.49
_diffrn_reflns_theta_max 27.49
_diffrn_reflns_theta_min 2.50
_exptl_absorpt_coefficient_mu 6.121
_exptl_absorpt_correction_T_max 0.5796
_exptl_absorpt_correction_T_min 0.3740
_exptl_absorpt_correction_type multi-scan
_exptl_crystal_colour yellow
_exptl_crystal_density_diffrn 2.022
_exptl_crystal_density_method 'not measured'
_exptl_crystal_description prism
_exptl_crystal_F_000 872
_exptl_crystal_size_max 0.20
_exptl_crystal_size_mid 0.20
_exptl_crystal_size_min 0.10
_platon_squeeze_details ' ?'
_refine_diff_density_max 1.123
_refine_diff_density_min -1.559
_refine_diff_density_rms 0.144
_refine_ls_extinction_method none
_refine_ls_goodness_of_fit_ref 1.047
_refine_ls_hydrogen_treatment mixed
_refine_ls_matrix_type full
_refine_ls_number_parameters 387
_refine_ls_number_reflns 6632
_refine_ls_number_restraints 0
_refine_ls_restrained_S_all 1.047
_refine_ls_R_factor_all 0.0603
_refine_ls_R_factor_gt 0.0495
_refine_ls_shift/su_max 0.001
_refine_ls_shift/su_mean 0.000
_refine_ls_structure_factor_coef Fsqd
_refine_ls_weighting_details 'calc w=1/[\s^2^(Fo^2^)+(0.0429P)^2^+4.5348P] where P=(Fo^2^+2Fc^2^)/3'
_refine_ls_weighting_scheme calc
_refine_ls_wR_factor_gt 0.1066
_refine_ls_wR_factor_ref 0.1146
_reflns_number_gt 5595
_reflns_number_total 6632
_reflns_threshold_expression >2sigma(I)
_cod_data_source_file c1dt11239b.txt
_cod_data_source_block complex_1
_cod_depositor_comments
;
The following automatic conversions were performed:

'_exptl_absorpt_correction_type' value 'Multi-scan' changed to
'multi-scan' according to
/home/saulius/struct/CIF-dictionaries/cif_core.dic dictionary named
'cif_core.dic' version 2.4.1 from 2010-06-29.

Automatic conversion script
Id: cif_fix_values 1715 2011-07-08 13:25:40Z adriana 
;
_cod_original_sg_symbol_H-M P-1
_cod_database_code 7017594

loop_
_symmetry_equiv_pos_as_xyz
'x, y, z'
'-x, -y, -z'

loop_
_atom_site_label
_atom_site_type_symbol
_atom_site_fract_x
_atom_site_fract_y
_atom_site_fract_z
_atom_site_U_iso_or_equiv
_atom_site_adp_type
_atom_site_occupancy
_atom_site_symmetry_multiplicity
_atom_site_calc_flag
_atom_site_refinement_flags
_atom_site_attached_hydrogens
Pb1 Pb 0.26616(3) -0.01380(3) 0.443179(16) 0.04596(10) Uani 1 1 d . 0
S1 S 0.5312(2) 0.13918(16) -0.05601(11) 0.0441(4) Uani 1 1 d . 0
S2 S 0.6882(2) 0.54374(15) 0.21001(10) 0.0386(3) Uani 1 1 d . 0
S3 S 0.22422(19) 0.09461(16) 0.24295(10) 0.0379(3) Uani 1 1 d . 0
S4 S 0.1870(2) 0.67451(18) 0.33863(11) 0.0512(5) Uani 1 1 d . 0
O1 O 0.6998(7) 0.4030(5) 0.0287(3) 0.0477(12) Uani 1 1 d . 0
H1 H 0.761(11) 0.471(9) 0.052(5) 0.07(3) Uiso 1 1 d . 0
O2 O 0.6855(6) 0.7230(5) 0.0833(3) 0.0491(12) Uani 1 1 d . 0
H2 H 0.758(9) 0.679(7) 0.091(5) 0.05(2) Uiso 1 1 d . 0
O3 O 0.3225(6) 0.0486(6) 0.2944(4) 0.0655(16) Uani 1 1 d . 0
O4 O 0.1033(6) -0.0028(5) 0.1831(3) 0.0575(14) Uani 1 1 d . 0
O5 O 0.1542(7) 0.1722(5) 0.2975(4) 0.0658(16) Uani 1 1 d . 0
O6 O 0.1034(12) 0.5534(6) 0.3502(5) 0.128(4) Uani 1 1 d . 0
O7 O 0.0712(10) 0.7281(11) 0.3103(6) 0.133(4) Uani 1 1 d . 0
O8 O 0.2843(8) 0.7568(7) 0.4107(4) 0.093(3) Uani 1 1 d . 0
O9 O 0.5634(5) 0.0374(5) 0.4325(3) 0.0432(11) Uani 1 1 d . 0
O10 O 1.0846(5) 0.3675(4) -0.0635(3) 0.0417(10) Uani 1 1 d . 0
O11 O 0.3886(10) 0.2036(8) 0.5257(5) 0.107(3) Uani 1 1 d . 2
O12 O 0.0126(12) -0.1051(16) 0.5544(7) 0.213(8) Uani 1 1 d . 2
N1 N 0.6463(6) 0.0849(5) 0.3652(3) 0.0377(12) Uani 1 1 d . 0
N2 N 1.0334(6) 0.3244(5) 0.0098(3) 0.0349(11) Uani 1 1 d . 0
C1 C 0.5890(7) 0.3384(6) 0.0790(4) 0.0330(12) Uani 1 1 d . 0
C2 C 0.4976(8) 0.2147(6) 0.0455(4) 0.0347(13) Uani 1 1 d . 0
C3 C 0.3821(7) 0.1417(6) 0.0947(4) 0.0347(13) Uani 1 1 d . 0
H3 H 0.3186 0.0600 0.0712 0.042 Uiso 1 1 calc R 0
C4 C 0.3613(7) 0.1904(6) 0.1785(4) 0.0337(13) Uani 1 1 d . 0
C5 C 0.4528(7) 0.3134(6) 0.2130(4) 0.0347(13) Uani 1 1 d . 0
H5 H 0.4386 0.3458 0.2693 0.042 Uiso 1 1 calc R 0
C6 C 0.5660(8) 0.3889(6) 0.1636(4) 0.0341(13) Uani 1 1 d . 0
C7 C 0.5479(7) 0.6216(5) 0.2009(4) 0.0330(12) Uani 1 1 d . 0
C8 C 0.4290(8) 0.6133(6) 0.2597(4) 0.0413(15) Uani 1 1 d . 0
H8 H 0.4212 0.5652 0.3030 0.050 Uiso 1 1 calc R 0
C9 C 0.3216(8) 0.6754(6) 0.2550(4) 0.0429(16) Uani 1 1 d . 0
C10 C 0.3304(8) 0.7465(6) 0.1897(4) 0.0411(15) Uani 1 1 d . 0
H10 H 0.2553 0.7856 0.1848 0.049 Uiso 1 1 calc R 0
C11 C 0.4525(8) 0.7583(6) 0.1317(4) 0.0362(13) Uani 1 1 d . 0
C12 C 0.5646(8) 0.6998(6) 0.1385(4) 0.0362(13) Uani 1 1 d . 0
C13 C 0.7025(9) 0.2077(7) 0.3669(4) 0.0479(17) Uani 1 1 d . 0
H13 H 0.6840 0.2600 0.4133 0.058 Uiso 1 1 calc R 0
C14 C 0.7881(9) 0.2561(7) 0.2990(4) 0.0480(17) Uani 1 1 d . 0
H14 H 0.8284 0.3416 0.3002 0.058 Uiso 1 1 calc R 0
C15 C 0.8146(7) 0.1794(6) 0.2292(4) 0.0351(13) Uani 1 1 d . 0
C16 C 0.9008(8) 0.2300(6) 0.1549(4) 0.0373(13) Uani 1 1 d . 0
C17 C 0.9883(8) 0.3558(6) 0.1585(4) 0.0429(16) Uani 1 1 d . 0
H17 H 1.0028 0.4102 0.2106 0.052 Uiso 1 1 calc R 0
C18 C 1.0542(9) 0.4004(6) 0.0849(4) 0.0477(17) Uani 1 1 d . 0
H18 H 1.1139 0.4848 0.0881 0.057 Uiso 1 1 calc R 0
C19 C 0.9585(9) 0.2023(7) 0.0049(4) 0.0488(17) Uani 1 1 d . 0
H19 H 0.9517 0.1495 -0.0471 0.059 Uiso 1 1 calc R 0
C20 C 0.8914(9) 0.1540(7) 0.0767(4) 0.0507(18) Uani 1 1 d . 0
H20 H 0.8387 0.0686 0.0726 0.061 Uiso 1 1 calc R 0
C21 C 0.7539(9) 0.0543(6) 0.2307(4) 0.0461(17) Uani 1 1 d . 0
H21 H 0.7705 0.0000 0.1850 0.055 Uiso 1 1 calc R 0
C22 C 0.6679(9) 0.0080(7) 0.2994(4) 0.0466(17) Uani 1 1 d . 0
H22 H 0.6253 -0.0772 0.2993 0.056 Uiso 1 1 calc R 0
O13 O -0.0985(17) -0.1379(12) 0.3085(12) 0.220(7) Uani 1 1 d . 2

loop_
_atom_site_aniso_label
_atom_site_aniso_U_11
_atom_site_aniso_U_22
_atom_site_aniso_U_33
_atom_site_aniso_U_23
_atom_site_aniso_U_13
_atom_site_aniso_U_12
Pb1 0.04208(16) 0.05777(19) 0.03543(15) 0.01334(11) 0.00802(10) 0.01255(12)
S1 0.0640(11) 0.0366(9) 0.0377(8) 0.0111(7) 0.0196(8) 0.0227(8)
S2 0.0409(8) 0.0361(8) 0.0322(7) 0.0102(6) 0.0017(6) 0.0044(7)
S3 0.0366(8) 0.0433(9) 0.0313(7) 0.0161(7) 0.0077(6) 0.0074(7)
S4 0.0531(10) 0.0474(10) 0.0389(9) 0.0014(7) 0.0229(8) 0.0026(8)
O1 0.056(3) 0.040(3) 0.038(2) 0.013(2) 0.020(2) 0.003(2)
O2 0.055(3) 0.061(3) 0.044(3) 0.030(2) 0.026(2) 0.027(3)
O3 0.051(3) 0.089(4) 0.066(3) 0.056(3) 0.012(3) 0.019(3)
O4 0.055(3) 0.050(3) 0.044(3) 0.008(2) 0.008(2) -0.009(2)
O5 0.058(3) 0.066(4) 0.066(3) 0.008(3) 0.037(3) 0.013(3)
O6 0.182(8) 0.047(4) 0.112(6) -0.001(4) 0.111(6) -0.009(4)
O7 0.097(6) 0.245(12) 0.105(6) 0.072(7) 0.060(5) 0.100(7)
O8 0.068(4) 0.124(6) 0.049(3) -0.038(4) 0.017(3) 0.008(4)
O9 0.035(2) 0.063(3) 0.032(2) 0.023(2) 0.0149(18) 0.012(2)
O10 0.038(2) 0.047(3) 0.038(2) 0.022(2) 0.0130(18) 0.007(2)
O11 0.111(6) 0.091(6) 0.115(6) -0.031(5) -0.026(5) 0.053(5)
O12 0.094(6) 0.46(2) 0.130(8) 0.192(12) 0.047(6) 0.100(10)
N1 0.036(3) 0.052(3) 0.027(2) 0.018(2) 0.010(2) 0.014(2)
N2 0.031(3) 0.041(3) 0.028(2) 0.015(2) 0.0073(19) 0.003(2)
C1 0.034(3) 0.034(3) 0.031(3) 0.013(2) 0.006(2) 0.009(3)
C2 0.047(4) 0.034(3) 0.025(3) 0.007(2) 0.009(2) 0.015(3)
C3 0.037(3) 0.028(3) 0.037(3) 0.016(2) 0.006(2) 0.005(2)
C4 0.039(3) 0.038(3) 0.030(3) 0.018(3) 0.008(2) 0.015(3)
C5 0.039(3) 0.032(3) 0.033(3) 0.010(2) 0.009(2) 0.011(3)
C6 0.043(3) 0.030(3) 0.031(3) 0.012(2) 0.007(2) 0.012(3)
C7 0.041(3) 0.024(3) 0.028(3) 0.004(2) 0.007(2) 0.004(2)
C8 0.056(4) 0.033(3) 0.024(3) 0.003(2) 0.011(3) 0.004(3)
C9 0.050(4) 0.035(3) 0.032(3) 0.001(3) 0.021(3) 0.002(3)
C10 0.048(4) 0.034(3) 0.037(3) -0.002(3) 0.011(3) 0.012(3)
C11 0.044(3) 0.030(3) 0.028(3) 0.003(2) 0.014(3) 0.006(3)
C12 0.043(3) 0.036(3) 0.025(3) 0.007(2) 0.011(2) 0.008(3)
C13 0.060(4) 0.047(4) 0.039(4) 0.016(3) 0.023(3) 0.019(3)
C14 0.056(4) 0.043(4) 0.046(4) 0.018(3) 0.018(3) 0.014(3)
C15 0.030(3) 0.042(3) 0.027(3) 0.013(3) 0.005(2) 0.002(3)
C16 0.039(3) 0.039(3) 0.029(3) 0.009(3) 0.005(2) 0.007(3)
C17 0.053(4) 0.034(3) 0.030(3) 0.006(3) 0.011(3) 0.000(3)
C18 0.058(4) 0.032(3) 0.046(4) 0.017(3) 0.018(3) 0.005(3)
C19 0.057(4) 0.040(4) 0.037(3) 0.008(3) 0.016(3) 0.002(3)
C20 0.057(4) 0.045(4) 0.037(3) 0.009(3) 0.016(3) 0.001(3)
C21 0.053(4) 0.039(4) 0.033(3) 0.006(3) 0.017(3) 0.000(3)
C22 0.053(4) 0.044(4) 0.033(3) 0.013(3) 0.014(3) 0.003(3)
O13 0.181(12) 0.143(11) 0.38(2) 0.134(13) 0.132(14) 0.066(10)

loop_
_atom_type_symbol
_atom_type_description
_atom_type_scat_dispersion_real
_atom_type_scat_dispersion_imag
_atom_type_scat_source
C C 0.0033 0.0016 'International Tables Vol C Tables 4.2.6.8 and 6.1.1.4'
N N 0.0061 0.0033 'International Tables Vol C Tables 4.2.6.8 and 6.1.1.4'
O O 0.0106 0.0060 'International Tables Vol C Tables 4.2.6.8 and 6.1.1.4'
Pb Pb -3.3944 10.1111 'International Tables Vol C Tables 4.2.6.8 and 6.1.1.4'
S S 0.1246 0.1234 'International Tables Vol C Tables 4.2.6.8 and 6.1.1.4'
H H 0.0000 0.0000 'International Tables Vol C Tables 4.2.6.8 and 6.1.1.4'

loop_
_geom_angle_atom_site_label_1
_geom_angle_atom_site_label_2
_geom_angle_atom_site_label_3
_geom_angle
_geom_angle_site_symmetry_1
_geom_angle_site_symmetry_3
O9 Pb1 O11 76.9(2) . .
O9 Pb1 O9 60.67(15) . 2_656
O11 Pb1 O9 77.3(2) . 2_656
O9 Pb1 O3 74.72(15) . .
O11 Pb1 O3 95.1(3) . .
O9 Pb1 O3 135.36(15) 2_656 .
O9 Pb1 O8 78.45(18) . 1_545
O11 Pb1 O8 146.8(2) . 1_545
O9 Pb1 O8 71.37(18) 2_656 1_545
O3 Pb1 O8 99.5(2) . 1_545
O9 Pb1 O12 141.7(2) . .
O11 Pb1 O12 97.0(4) . .
O9 Pb1 O12 81.0(2) 2_656 .
O3 Pb1 O12 143.5(2) . .
O8 Pb1 O12 88.8(4) 1_545 .
C2 S1 C11 106.8(3) . 2_665
C6 S2 C7 101.6(3) . .
O4 S3 O5 112.8(3) . .
O4 S3 O3 112.8(4) . .
O5 S3 O3 111.4(4) . .
O4 S3 C4 106.1(3) . .
O5 S3 C4 107.0(3) . .
O3 S3 C4 106.1(3) . .
O6 S4 O8 116.8(5) . .
O6 S4 O7 109.9(6) . .
O8 S4 O7 107.4(6) . .
O6 S4 C9 109.3(4) . .
O8 S4 C9 105.9(3) . .
O7 S4 C9 107.0(4) . .
C1 O1 H1 115(6) . .
C12 O2 H2 113(4) . .
S3 O3 Pb1 126.9(3) . .
S4 O8 Pb1 116.9(5) . 1_565
N1 O9 Pb1 124.1(3) . .
N1 O9 Pb1 116.5(3) . 2_656
Pb1 O9 Pb1 119.33(15) . 2_656
C22 N1 C13 121.8(5) . .
C22 N1 O9 118.9(5) . .
C13 N1 O9 119.2(5) . .
C18 N2 C19 120.7(5) . .
C18 N2 O10 121.5(5) . .
C19 N2 O10 117.8(5) . .
O1 C1 C2 117.1(5) . .
O1 C1 C6 123.2(6) . .
C2 C1 C6 119.7(5) . .
C1 C2 C3 120.2(5) . .
C1 C2 S1 122.8(4) . .
C3 C2 S1 116.8(5) . .
C4 C3 C2 120.3(6) . .
C4 C3 H3 119.8 . .
C2 C3 H3 119.8 . .
C3 C4 C5 120.0(5) . .
C3 C4 S3 120.1(5) . .
C5 C4 S3 119.8(4) . .
C4 C5 C6 120.3(5) . .
C4 C5 H5 119.8 . .
C6 C5 H5 119.8 . .
C5 C6 C1 119.4(6) . .
C5 C6 S2 119.9(5) . .
C1 C6 S2 120.6(4) . .
C8 C7 C12 119.1(6) . .
C8 C7 S2 120.1(5) . .
C12 C7 S2 120.6(5) . .
C9 C8 C7 121.0(6) . .
C9 C8 H8 119.5 . .
C7 C8 H8 119.5 . .
C8 C9 C10 120.1(6) . .
C8 C9 S4 118.8(5) . .
C10 C9 S4 120.8(6) . .
C11 C10 C9 119.3(6) . .
C11 C10 H10 120.3 . .
C9 C10 H10 120.3 . .
C12 C11 C10 120.5(6) . .
C12 C11 S1 122.0(4) . 2_665
C10 C11 S1 117.2(5) . 2_665
O2 C12 C11 116.5(5) . .
O2 C12 C7 123.8(6) . .
C11 C12 C7 119.7(5) . .
N1 C13 C14 119.3(6) . .
N1 C13 H13 120.4 . .
C14 C13 H13 120.4 . .
C13 C14 C15 120.9(7) . .
C13 C14 H14 119.6 . .
C15 C14 H14 119.6 . .
C21 C15 C14 117.4(5) . .
C21 C15 C16 121.4(6) . .
C14 C15 C16 121.2(6) . .
C20 C16 C17 116.8(6) . .
C20 C16 C15 121.0(6) . .
C17 C16 C15 122.1(6) . .
C18 C17 C16 120.0(6) . .
C18 C17 H17 120.0 . .
C16 C17 H17 120.0 . .
N2 C18 C17 120.9(6) . .
N2 C18 H18 119.5 . .
C17 C18 H18 119.5 . .
N2 C19 C20 120.1(6) . .
N2 C19 H19 120.0 . .
C20 C19 H19 120.0 . .
C19 C20 C16 121.2(7) . .
C19 C20 H20 119.4 . .
C16 C20 H20 119.4 . .
C15 C21 C22 120.6(6) . .
C15 C21 H21 119.7 . .
C22 C21 H21 119.7 . .
N1 C22 C21 120.0(6) . .
N1 C22 H22 120.0 . .
C21 C22 H22 120.0 . .

loop_
_geom_bond_atom_site_label_1
_geom_bond_atom_site_label_2
_geom_bond_distance
_geom_bond_site_symmetry_2
Pb1 O9 2.460(4) .
Pb1 O11 2.509(7) .
Pb1 O9 2.532(4) 2_656
Pb1 O3 2.537(5) .
Pb1 O8 2.713(8) 1_545
Pb1 O12 2.835(8) .
S1 C2 1.776(6) .
S1 C11 1.776(6) 2_665
S2 C6 1.772(6) .
S2 C7 1.782(7) .
S3 O4 1.440(5) .
S3 O5 1.448(6) .
S3 O3 1.451(5) .
S3 C4 1.764(6) .
S4 O6 1.382(6) .
S4 O8 1.405(6) .
S4 O7 1.459(9) .
S4 C9 1.767(6) .
O1 C1 1.343(7) .
O1 H1 0.81(9) .
O2 C12 1.351(7) .
O2 H2 0.96(8) .
O8 Pb1 2.713(8) 1_565
O9 N1 1.358(6) .
O9 Pb1 2.532(4) 2_656
O10 N2 1.337(6) .
N1 C22 1.320(9) .
N1 C13 1.337(9) .
N2 C18 1.327(9) .
N2 C19 1.331(8) .
C1 C2 1.392(8) .
C1 C6 1.410(8) .
C2 C3 1.392(8) .
C3 C4 1.387(8) .
C3 H3 0.9300 .
C4 C5 1.390(9) .
C5 C6 1.398(8) .
C5 H5 0.9300 .
C7 C8 1.383(8) .
C7 C12 1.406(8) .
C8 C9 1.381(10) .
C8 H8 0.9300 .
C9 C10 1.395(9) .
C10 C11 1.391(8) .
C10 H10 0.9300 .
C11 C12 1.390(9) .
C11 S1 1.776(6) 2_665
C13 C14 1.379(9) .
C13 H13 0.9300 .
C14 C15 1.380(9) .
C14 H14 0.9300 .
C15 C21 1.369(9) .
C15 C16 1.475(7) .
C16 C20 1.378(9) .
C16 C17 1.385(9) .
C17 C18 1.380(8) .
C17 H17 0.9300 .
C18 H18 0.9300 .
C19 C20 1.375(9) .
C19 H19 0.9300 .
C20 H20 0.9300 .
C21 C22 1.383(8) .
C21 H21 0.9300 .
C22 H22 0.9300 .

loop_
_geom_hbond_atom_site_label_D
_geom_hbond_atom_site_label_H
_geom_hbond_atom_site_label_A
_geom_hbond_distance_DH
_geom_hbond_distance_HA
_geom_hbond_distance_DA
_geom_hbond_angle_DHA
_geom_hbond_site_symmetry_A
O1 H1 O10 0.81(9) 1.87(9) 2.638(7) 159(8) 2_765
O2 H2 O10 0.96(8) 1.69(8) 2.584(7) 154(7) 2_765

loop_
_platon_squeeze_void_nr
_platon_squeeze_void_average_x
_platon_squeeze_void_average_y
_platon_squeeze_void_average_z
_platon_squeeze_void_volume
_platon_squeeze_void_count_electrons
1 0.486 0.500 0.500 154.2 38.8
